data_7203938
loop_
_publ_author_name
'Blake, Alexander J.'
'Cooke, Paul A.'
'Kendall, Jackie D.'
'Simpkins, Nigel S.'
'Westaway, Susan M.'

_publ_section_title
;
 Concerning the synthesis and enantioselective rearrangements of
 episulfoxides
;
_journal_issue 2
_journal_name_full 'Journal of the Chemical Society, Perkin Transactions 1'
_journal_page_first 153
_journal_paper_doi 10.1039/a908391j
_journal_year 2000
_chemical_formula_moiety 'C13 H16 O4 S2'
_chemical_formula_sum 'C13 H16 O4 S2'
_chemical_formula_weight 300.38
_chemical_name_systematic
; 
 ? 
;
_space_group_IT_number 4
_symmetry_cell_setting monoclinic
_symmetry_space_group_name_Hall 'P 2yb'
_symmetry_space_group_name_H-M 'P 1 21 1'
_atom_sites_solution_hydrogens 'introduced at calculated positions'
_atom_sites_solution_primary direct
_audit_creation_method SHELXL
_cell_angle_alpha 90.00
_cell_angle_beta 103.06(5)
_cell_angle_gamma 90.00
_cell_formula_units_Z 2
_cell_length_a 9.907(7)
_cell_length_b 5.888(4)
_cell_length_c 12.317(6)
_cell_measurement_reflns_used 36
_cell_measurement_temperature 150(2)
_cell_measurement_theta_max 17.0
_cell_measurement_theta_min 12.5
_cell_volume 699.9(8)
_computing_cell_refinement STADI4
_computing_data_collection 'STADI4 (Stoe & Cie, 1995a)'
_computing_data_reduction 'X-RED (Stoe & Cie, 1995b)'
_computing_molecular_graphics 'SHELXTL/PC (Sheldrick, 1994)'
_computing_publication_material SHELXL-96
_computing_structure_refinement 'SHELXL-96 (Sheldrick, 1996)'
_computing_structure_solution 'SHELXS-96 (Sheldrick, 1990)'
_diffrn_ambient_temperature 150(2)
_diffrn_measurement_device 'Stoe Stadi-4 four-circle'
_diffrn_measurement_method omega/theta
_diffrn_radiation_monochromator graphite
_diffrn_radiation_source 'fine-focus sealed tube'
_diffrn_radiation_type MoK\a
_diffrn_radiation_wavelength 0.71073
_diffrn_reflns_av_R_equivalents 0.017
_diffrn_reflns_av_sigmaI/netI 0.024
_diffrn_reflns_limit_h_max 11
_diffrn_reflns_limit_h_min -11
_diffrn_reflns_limit_k_max 7
_diffrn_reflns_limit_k_min -7
_diffrn_reflns_limit_l_max 14
_diffrn_reflns_limit_l_min -14
_diffrn_reflns_number 3872
_diffrn_reflns_theta_max 25.03
_diffrn_reflns_theta_min 2.99
_diffrn_standards_decay_% 'random variation +/- 3'
_diffrn_standards_interval_time 60
_diffrn_standards_number 3
_exptl_absorpt_coefficient_mu 0.387
_exptl_absorpt_correction_T_max 0.742
_exptl_absorpt_correction_T_min 0.694
_exptl_absorpt_correction_type psi-scan
_exptl_crystal_colour colourless
_exptl_crystal_density_diffrn 1.425
_exptl_crystal_density_meas ?
_exptl_crystal_description needle
_exptl_crystal_F_000 316
_exptl_crystal_size_max 0.81
_exptl_crystal_size_mid 0.19
_exptl_crystal_size_min 0.19
_refine_diff_density_max 0.24
_refine_diff_density_min -0.19
_refine_diff_density_rms 0.04
_refine_ls_abs_structure_details 'Flack H D (1983), Acta Cryst. A39, 876-881'
_refine_ls_abs_structure_Flack -0.05(8)
_refine_ls_extinction_expression Fc^*^=kFc[1+0.001xFc^2^\l^3^/sin(2\q)]^-1/4^
_refine_ls_extinction_method none
_refine_ls_goodness_of_fit_all 1.118
_refine_ls_goodness_of_fit_obs 1.096
_refine_ls_hydrogen_treatment 'riding model'
_refine_ls_matrix_type full
_refine_ls_number_parameters 172
_refine_ls_number_reflns 2458
_refine_ls_number_restraints 1
_refine_ls_restrained_S_all 1.117
_refine_ls_restrained_S_obs 1.096
_refine_ls_R_factor_all 0.0298
_refine_ls_R_factor_obs 0.0264
_refine_ls_shift/esd_max 0.001
_refine_ls_shift/esd_mean 0.000
_refine_ls_structure_factor_coef Fsqd
_refine_ls_weighting_details 'w=1/[\s^2^(Fo^2^)+(0.0258P)^2^+0.283P] where P=(Fo^2^+2Fc^2^)/3'
_refine_ls_weighting_scheme calc
_refine_ls_wR_factor_all 0.0641
_refine_ls_wR_factor_obs 0.0611
_reflns_number_observed 2334
_reflns_number_total 2458
_reflns_observed_criterion >2sigma(I)
_cod_data_source_file a908391j.txt
_cod_data_source_block 25
_cod_depositor_comments
;
The following automatic conversions were performed:
'_geom_angle_publ_flag' value 'Yes' changed to 'yes' according to
'/home/saulius/struct/CIF-dictionaries/cif_core.dic' dictionary named
'cif_core.dic' version 2.4.1 from 2010-06-29 (26
times).

'_geom_bond_publ_flag' value 'Yes' changed to 'yes' according to
'/home/saulius/struct/CIF-dictionaries/cif_core.dic' dictionary named
'cif_core.dic' version 2.4.1 from 2010-06-29 (14
times).

'_geom_torsion_publ_flag' value 'Yes' changed to 'yes' according
to '/home/saulius/struct/CIF-dictionaries/cif_core.dic' dictionary named
'cif_core.dic' version 2.4.1 from 2010-06-29 (34 times).

Automatic conversion script
Id: cif_fix_enum 1527 2010-12-29 10:47:43Z saulius 

The following automatic conversions were performed:

'_exptl_absorpt_correction_type' tag value 'psi-scans' was replaced
with 'psi-scan' value.

Automatic conversion script
Id: cif_fix_values 1646 2011-03-28 12:23:43Z adriana 

The following automatic conversions were performed:

'_refine_ls_weighting_scheme' value 'calc
w=1/[\s^2^(Fo^2^)+(0.0258P)^2^+0.283P] where P=(Fo^2^+2Fc^2^)/3' was
changed to 'calc'. New tag '_refine_ls_weighting_details' was
created. The value of the new tag was set to
'w=1/[\s^2^(Fo^2^)+(0.0258P)^2^+0.283P] where P=(Fo^2^+2Fc^2^)/3'.

Automatic conversion script
Id: cif_fix_values 3143 2015-03-26 13:38:13Z robertas 

The following automatic conversions were performed:

'_atom_sites_solution_primary' value 'direct methods' was changed to
'direct'.

Automatic conversion script
Id: cif_fix_values 6452 2018-10-05 10:23:21Z andrius 
;
_cod_original_sg_symbol_H-M P2(1)
_cod_database_code 7203938

loop_
_symmetry_equiv_pos_as_xyz
'x, y, z'
'-x, y+1/2, -z'

loop_
_atom_site_aniso_label
_atom_site_aniso_U_11
_atom_site_aniso_U_22
_atom_site_aniso_U_33
_atom_site_aniso_U_23
_atom_site_aniso_U_13
_atom_site_aniso_U_12
C1 0.0203(11) 0.0180(12) 0.0171(10) -0.0012(9) 0.0043(9) 0.0005(10)
C2 0.0188(11) 0.0200(12) 0.0225(11) -0.0034(10) 0.0063(9) -0.0015(10)
C3 0.0231(11) 0.0249(13) 0.0185(10) 0.0012(10) 0.0094(8) 0.0003(11)
C4 0.0201(11) 0.0200(13) 0.0155(10) -0.0005(9) 0.0044(9) -0.0012(9)
C4M 0.0280(13) 0.0205(13) 0.0285(13) -0.0031(10) 0.0024(10) -0.0023(10)
C5 0.0216(11) 0.0255(14) 0.0164(10) 0.0026(9) 0.0076(9) 0.0040(9)
S2 0.0241(3) 0.0272(3) 0.0168(2) 0.0021(3) 0.0053(2) 0.0049(3)
O3 0.0281(9) 0.0450(12) 0.0283(9) 0.0063(8) 0.0077(7) 0.0160(8)
O4 0.0401(10) 0.0404(12) 0.0271(9) 0.0117(8) 0.0109(8) 0.0002(9)
C7 0.0408(14) 0.0434(17) 0.0226(12) -0.0077(13) -0.0008(10) 0.0096(14)
S1 0.0214(3) 0.0182(3) 0.0170(3) 0.0004(2) 0.00425(19) -0.0025(2)
O1 0.0296(9) 0.0207(9) 0.0319(9) -0.0054(8) 0.0091(7) -0.0048(8)
O2 0.0302(9) 0.0380(11) 0.0177(8) 0.0061(7) 0.0029(7) -0.0073(8)
C1P 0.0172(11) 0.0207(13) 0.0255(12) -0.0015(10) 0.0047(9) -0.0014(10)
C2P 0.0212(11) 0.0284(14) 0.0277(12) 0.0012(11) 0.0048(9) -0.0020(11)
C3P 0.0229(12) 0.051(2) 0.0332(14) -0.0064(13) 0.0104(10) -0.0079(12)
C4P 0.0208(12) 0.0480(18) 0.0478(16) -0.0228(16) 0.0082(11) 0.0007(14)
C5P 0.0226(13) 0.0297(15) 0.0557(17) -0.0098(14) -0.0029(12) 0.0057(12)
C6P 0.0233(12) 0.0247(14) 0.0362(14) 0.0010(11) 0.0002(10) -0.0011(10)

loop_
_atom_site_label
_atom_site_type_symbol
_atom_site_fract_x
_atom_site_fract_y
_atom_site_fract_z
_atom_site_U_iso_or_equiv
_atom_site_thermal_displace_type
_atom_site_occupancy
_atom_site_calc_flag
_atom_site_refinement_flags
_atom_site_disorder_group
C1 C -0.1219(2) 0.2176(4) 0.18867(17) 0.0184(5) Uani 1 d . .
C2 C -0.1724(2) 0.1994(4) 0.27861(18) 0.0201(5) Uani 1 d . .
H2A H -0.2637 0.2424 0.2822 0.024 Uiso 1 calc R .
C3 C -0.0676(2) 0.1026(4) 0.37439(17) 0.0214(5) Uani 1 d . .
H3A H -0.1079 -0.0216 0.4110 0.026 Uiso 1 calc R .
H3B H -0.0306 0.2210 0.4303 0.026 Uiso 1 calc R .
C4 C 0.0473(2) 0.0116(4) 0.31763(18) 0.0185(5) Uani 1 d . .
C4M C 0.0337(3) -0.2423(4) 0.2979(2) 0.0263(6) Uani 1 d . .
H4MA H -0.0559 -0.2757 0.2478 0.039 Uiso 1 calc R .
H4MB H 0.0398 -0.3203 0.3691 0.039 Uiso 1 calc R .
H4MC H 0.1085 -0.2952 0.2640 0.039 Uiso 1 calc R .
C5 C 0.0274(2) 0.1449(4) 0.20661(18) 0.0207(5) Uani 1 d . .
H5A H 0.0904 0.2773 0.2140 0.025 Uiso 1 calc R .
H5B H 0.0424 0.0464 0.1452 0.025 Uiso 1 calc R .
S2 S -0.21212(6) 0.33536(10) 0.06262(4) 0.02260(15) Uani 1 d . .
O3 O -0.34564(18) 0.4106(3) 0.07584(14) 0.0336(5) Uani 1 d . .
O4 O -0.12274(19) 0.4996(3) 0.02724(14) 0.0353(5) Uani 1 d . .
C7 C -0.2343(3) 0.1042(6) -0.0307(2) 0.0369(6) Uani 1 d . .
H7A H -0.2846 0.1548 -0.1046 0.055 Uiso 1 calc R .
H7B H -0.2872 -0.0156 -0.0039 0.055 Uiso 1 calc R .
H7C H -0.1433 0.0450 -0.0355 0.055 Uiso 1 calc R .
S1 S 0.21162(6) 0.07891(9) 0.40977(4) 0.01890(14) Uani 1 d . .
O1 O 0.22421(16) 0.3221(3) 0.41735(12) 0.0270(4) Uani 1 d . .
O2 O 0.22011(18) -0.0497(3) 0.51044(13) 0.0290(4) Uani 1 d . .
C1P C 0.3400(2) -0.0233(4) 0.34274(19) 0.0212(5) Uani 1 d . .
C2P C 0.3765(2) 0.1073(5) 0.26003(19) 0.0259(5) Uani 1 d . .
H2P H 0.3342 0.2508 0.2404 0.031 Uiso 1 calc R .
C3P C 0.4757(3) 0.0254(5) 0.2065(2) 0.0351(7) Uani 1 d . .
H3P H 0.5010 0.1118 0.1490 0.042 Uiso 1 calc R .
C4P C 0.5376(3) -0.1824(6) 0.2371(2) 0.0388(7) Uani 1 d . .
H4P H 0.6050 -0.2387 0.2001 0.047 Uiso 1 calc R .
C5P C 0.5025(3) -0.3090(5) 0.3208(2) 0.0379(7) Uani 1 d . .
H5P H 0.5477 -0.4497 0.3421 0.045 Uiso 1 calc R .
C6P C 0.4018(2) -0.2325(4) 0.3739(2) 0.0291(6) Uani 1 d . .
H6P H 0.3756 -0.3209 0.4303 0.035 Uiso 1 calc R .

loop_
_atom_type_symbol
_atom_type_description
_atom_type_scat_dispersion_real
_atom_type_scat_dispersion_imag
_atom_type_scat_source
C C 0.0033 0.0016 'International Tables Vol C Tables 4.2.6.8 and 6.1.1.4'
H H 0.0000 0.0000 'International Tables Vol C Tables 4.2.6.8 and 6.1.1.4'
O O 0.0106 0.0060 'International Tables Vol C Tables 4.2.6.8 and 6.1.1.4'
S S 0.1246 0.1234 'International Tables Vol C Tables 4.2.6.8 and 6.1.1.4'

loop_
_geom_angle_atom_site_label_1
_geom_angle_atom_site_label_2
_geom_angle_atom_site_label_3
_geom_angle
_geom_angle_site_symmetry_1
_geom_angle_site_symmetry_3
_geom_angle_publ_flag
C2 C1 C5 113.54(19) . . yes
C2 C1 S2 124.26(18) . . yes
C5 C1 S2 122.01(15) . . yes
C1 C2 C3 111.47(19) . . yes
C2 C3 C4 102.94(17) . . yes
C4M C4 C5 111.64(19) . . yes
C4M C4 C3 111.33(19) . . yes
C5 C4 C3 105.18(18) . . yes
C4M C4 S1 110.60(17) . . yes
C5 C4 S1 111.10(16) . . yes
C3 C4 S1 106.77(15) . . yes
C1 C5 C4 101.41(17) . . yes
O3 S2 O4 118.07(12) . . yes
O3 S2 C1 108.65(11) . . yes
O4 S2 C1 107.94(11) . . yes
O3 S2 C7 109.22(13) . . yes
O4 S2 C7 108.35(13) . . yes
C1 S2 C7 103.65(13) . . yes
O1 S1 O2 118.72(11) . . yes
O1 S1 C1P 107.93(11) . . yes
O2 S1 C1P 108.33(12) . . yes
O1 S1 C4 108.17(10) . . yes
O2 S1 C4 107.16(11) . . yes
C1P S1 C4 105.84(12) . . yes
C2P C1P C6P 121.5(2) . . ?
C2P C1P S1 119.19(18) . . yes
C6P C1P S1 119.35(19) . . yes
C3P C2P C1P 119.1(2) . . ?
C4P C3P C2P 119.7(3) . . ?
C5P C4P C3P 120.8(2) . . ?
C4P C5P C6P 120.5(3) . . ?
C5P C6P C1P 118.4(3) . . ?

loop_
_geom_bond_atom_site_label_1
_geom_bond_atom_site_label_2
_geom_bond_distance
_geom_bond_site_symmetry_2
_geom_bond_publ_flag
C1 C2 1.319(3) . yes
C2 C3 1.497(3) . yes
C3 C4 1.559(3) . yes
C4 C4M 1.516(3) . yes
C4 C5 1.550(3) . yes
C5 C1 1.508(3) . yes
C1 S2 1.750(2) . yes
C4 S1 1.806(3) . yes
S2 O3 1.439(2) . yes
S2 O4 1.443(2) . yes
S2 C7 1.763(3) . yes
S1 O1 1.438(2) . yes
S1 O2 1.4389(18) . yes
S1 C1P 1.771(3) . yes
C1P C2P 1.388(3) . ?
C1P C6P 1.390(3) . ?
C2P C3P 1.388(3) . ?
C3P C4P 1.382(4) . ?
C4P C5P 1.378(4) . ?
C5P C6P 1.387(4) . ?

loop_
_geom_torsion_atom_site_label_1
_geom_torsion_atom_site_label_2
_geom_torsion_atom_site_label_3
_geom_torsion_atom_site_label_4
_geom_torsion
_geom_torsion_site_symmetry_1
_geom_torsion_site_symmetry_2
_geom_torsion_site_symmetry_3
_geom_torsion_site_symmetry_4
_geom_torsion_publ_flag
C5 C1 C2 C3 -2.0(3) . . . . yes
S2 C1 C2 C3 -177.07(17) . . . . yes
C1 C2 C3 C4 -12.8(3) . . . . yes
C2 C3 C4 C4M -99.3(2) . . . . yes
C2 C3 C4 C5 21.7(2) . . . . yes
C2 C3 C4 S1 139.86(17) . . . . yes
C2 C1 C5 C4 15.8(3) . . . . yes
S2 C1 C5 C4 -168.97(16) . . . . yes
C4M C4 C5 C1 98.5(2) . . . . yes
C3 C4 C5 C1 -22.3(2) . . . . yes
S1 C4 C5 C1 -137.48(16) . . . . yes
C2 C1 S2 O3 1.3(3) . . . . yes
C5 C1 S2 O3 -173.46(19) . . . . yes
C2 C1 S2 O4 130.4(2) . . . . yes
C5 C1 S2 O4 -44.3(2) . . . . yes
C2 C1 S2 C7 -114.8(2) . . . . yes
C5 C1 S2 C7 70.5(2) . . . . yes
C4M C4 S1 O1 174.80(16) . . . . yes
C5 C4 S1 O1 50.24(18) . . . . yes
C3 C4 S1 O1 -63.93(17) . . . . yes
C4M C4 S1 O2 -56.11(19) . . . . yes
C5 C4 S1 O2 179.33(16) . . . . yes
C3 C4 S1 O2 65.16(17) . . . . yes
C4M C4 S1 C1P 59.34(19) . . . . yes
C5 C4 S1 C1P -65.22(18) . . . . yes
C3 C4 S1 C1P -179.39(15) . . . . yes
O1 S1 C1P C2P -34.2(2) . . . . yes
O2 S1 C1P C2P -163.92(17) . . . . yes
C4 S1 C1P C2P 81.4(2) . . . . yes
O1 S1 C1P C6P 145.88(18) . . . . yes
O2 S1 C1P C6P 16.1(2) . . . . yes
C4 S1 C1P C6P -98.5(2) . . . . yes
C6P C1P C2P C3P 0.8(3) . . . . ?
S1 C1P C2P C3P -179.08(18) . . . . yes
C1P C2P C3P C4P -0.8(4) . . . . ?
C2P C3P C4P C5P -0.4(4) . . . . ?
C3P C4P C5P C6P 1.6(4) . . . . ?
C4P C5P C6P C1P -1.6(4) . . . . ?
C2P C1P C6P C5P 0.4(3) . . . . ?
S1 C1P C6P C5P -179.7(2) . . . . yes

loop_
_cod_related_entry_id
_cod_related_entry_database
_cod_related_entry_code
1 ChemSpider 21190061
